data_8104712
loop_
_publ_author_name
'Hao, Chen-Hong'
'Meng, Jiao'
'Tian, Jing'
'Luo, Xiao-Fang'
'Wang, Zong-Cheng'

_publ_section_title
;
 Synthesis and crystal structure of 4-(2,4-dinitrophenoxy)benzaldehyde,
 C13H8N2O6
;
_journal_issue 4
_journal_name_full 'Zeitschrift f\"ur Kristallographie - New Crystal Structures'
_journal_page_first 789
_journal_page_last 790
_journal_paper_doi 10.1515/ncrs-2021-0099
_journal_volume 236
_journal_year 2021
_chemical_formula_moiety 'C13 H8 N2 O6'
_chemical_formula_sum 'C13 H8 N2 O6'
_chemical_formula_weight 288.21
_chemical_name_systematic ;4-(2,4-dinitrophenoxy)benzaldehyde;
_space_group_crystal_system triclinic
_space_group_IT_number 2
_space_group_name_Hall '-P 1'
_space_group_name_H-M_alt 'P -1'
_atom_sites_solution_hydrogens geom
_atom_sites_solution_primary dual
_cell_angle_alpha 100.988(3)
_cell_angle_beta 95.557(3)
_cell_angle_gamma 107.424(3)
_cell_formula_units_Z 2
_cell_length_a 6.9561(5)
_cell_length_b 7.3040(5)
_cell_length_c 13.2883(8)
_cell_measurement_reflns_used 2809
_cell_measurement_temperature 150.0
_cell_measurement_theta_max 26.27
_cell_measurement_theta_min 3.00
_cell_volume 623.76(7)
_computing_cell_refinement 'SAINT v8.37A (Bruker, 2015)'
_computing_data_collection 'SAINT v8.37A (Bruker, 2015)'
_computing_data_reduction 'SAINT v8.37A (Bruker, 2015)'
_computing_molecular_graphics 'Olex2 1.3 (Dolomanov et al., 2009)'
_computing_publication_material 'Olex2 1.3 (Dolomanov et al., 2009)'
_computing_structure_refinement 'SHELXL 2018/3 (Sheldrick, 2015)'
_computing_structure_solution 'SHELXT 2014/5 (Sheldrick, 2014)'
_diffrn_ambient_temperature 150.0
_diffrn_measured_fraction_theta_full 1.000
_diffrn_measured_fraction_theta_max 0.998
_diffrn_measurement_device_type 'Bruker APEX-II CCD'
_diffrn_measurement_method '\f and \w scans'
_diffrn_radiation_type MoK\a
_diffrn_radiation_wavelength 0.71073
_diffrn_reflns_av_R_equivalents 0.0484
_diffrn_reflns_av_unetI/netI 0.0322
_diffrn_reflns_Laue_measured_fraction_full 1.000
_diffrn_reflns_Laue_measured_fraction_max 0.998
_diffrn_reflns_limit_h_max 8
_diffrn_reflns_limit_h_min -8
_diffrn_reflns_limit_k_max 9
_diffrn_reflns_limit_k_min -9
_diffrn_reflns_limit_l_max 16
_diffrn_reflns_limit_l_min -16
_diffrn_reflns_number 13473
_diffrn_reflns_point_group_measured_fraction_full 1.000
_diffrn_reflns_point_group_measured_fraction_max 0.998
_diffrn_reflns_theta_full 25.242
_diffrn_reflns_theta_max 26.436
_diffrn_reflns_theta_min 3.004
_diffrn_source_current 30.0
_diffrn_source_power 1.5
_diffrn_source_voltage 50.0
_diffrn_standards_number 0
_exptl_absorpt_coefficient_mu 0.125
_exptl_absorpt_correction_T_max 0.0276
_exptl_absorpt_correction_T_min 0.0110
_exptl_absorpt_correction_type multi-scan
_exptl_absorpt_process_details
;
SADABS-2016/2 (Bruker,2016/2) was used for absorption correction.
wR2(int) was 0.0640 before and 0.0582 after correction.
The Ratio of minimum to maximum transmission is 0.3986.
The \l/2 correction factor is Not present.
;
_exptl_crystal_colour colourless
_exptl_crystal_colour_primary colourless
_exptl_crystal_density_diffrn 1.535
_exptl_crystal_description block
_exptl_crystal_F_000 296
_exptl_crystal_size_max 0.38
_exptl_crystal_size_mid 0.17
_exptl_crystal_size_min 0.15
_refine_diff_density_max 0.172
_refine_diff_density_min -0.203
_refine_diff_density_rms 0.036
_refine_ls_extinction_coef .
_refine_ls_extinction_method none
_refine_ls_goodness_of_fit_ref 1.035
_refine_ls_hydrogen_treatment constr
_refine_ls_matrix_type full
_refine_ls_number_parameters 190
_refine_ls_number_reflns 2562
_refine_ls_number_restraints 0
_refine_ls_restrained_S_all 1.035
_refine_ls_R_factor_all 0.0595
_refine_ls_R_factor_gt 0.0376
_refine_ls_shift/su_max 0.000
_refine_ls_shift/su_mean 0.000
_refine_ls_structure_factor_coef Fsqd
_refine_ls_weighting_details 'w=1/[\s^2^(Fo^2^)+(0.0438P)^2^+0.0861P] where P=(Fo^2^+2Fc^2^)/3'
_refine_ls_weighting_scheme calc
_refine_ls_wR_factor_gt 0.0886
_refine_ls_wR_factor_ref 0.1008
_reflns_Friedel_coverage 0.000
_reflns_Friedel_fraction_full .
_reflns_Friedel_fraction_max .
_reflns_number_gt 1876
_reflns_number_total 2562
_reflns_threshold_expression 'I > 2\s(I)'
_cod_data_source_file suppl_j_ncrs-2021-0099_suppl.cif
_cod_data_source_block mo_1214_2_0m
_cod_database_code 8104712
_shelx_space_group_comment
;
The symmetry employed for this shelxl refinement is uniquely defined
by the following loop, which should always be used as a source of
symmetry information in preference to the above space-group names.
They are only intended as comments.
;
_exptl_absorpt_special_details block
_olex2_refinement_description
;
1. Fixed Uiso
 At 1.2 times of:
  All C(H) groups
2.a Aromatic/amide H refined with riding coordinates:
 C2(H2), C5(H5), C8(H8), C9(H9), C10(H10), C11(H11), C12(H12), C13(H13)
;

loop_
_space_group_symop_operation_xyz
'x, y, z'
'-x, -y, -z'

loop_
_atom_site_label
_atom_site_type_symbol
_atom_site_fract_x
_atom_site_fract_y
_atom_site_fract_z
_atom_site_U_iso_or_equiv
_atom_site_adp_type
_atom_site_occupancy
_atom_site_site_symmetry_order
_atom_site_calc_flag
_atom_site_refinement_flags_posn
_atom_site_refinement_flags_adp
_atom_site_refinement_flags_occupancy
_atom_site_disorder_assembly
_atom_site_disorder_group
O1 O 0.2467(2) 1.08268(19) -0.11791(11) 0.0519(3) Uani 1 1 d . . . . .
O2 O 0.84046(19) 1.02839(17) 0.59963(10) 0.0469(3) Uani 1 1 d . . . . .
O3 O 0.6287(2) 0.81285(18) 0.66314(10) 0.0479(3) Uani 1 1 d . . . . .
O4 O 0.02244(19) 0.32438(17) 0.42557(11) 0.0481(3) Uani 1 1 d . . . A 2
O5 O 0.22268(19) 0.51835(17) 0.19702(9) 0.0452(3) Uani 1 1 d . . . . .
O6 O -0.0833(2) 0.4776(2) 0.31894(11) 0.0549(4) Uani 1 1 d . . . . .
N1 N 0.0516(2) 0.4485(2) 0.37286(12) 0.0421(4) Uani 1 1 d . . . . .
N2 N 0.6880(2) 0.8835(2) 0.59039(12) 0.0407(3) Uani 1 1 d . . . B 1
C1 C 0.5691(3) 0.7892(2) 0.48646(13) 0.0371(4) Uani 1 1 d . . . . .
C2 C 0.3766(3) 0.6564(2) 0.47831(13) 0.0371(4) Uani 1 1 d . . . . .
H2 H 0.324662 0.621622 0.538031 0.044 Uiso 1 1 calc R U . . .
C3 C 0.2521(2) 0.8163(2) -0.04020(13) 0.0395(4) Uani 1 1 d . . . . .
C4 C 0.2627(2) 0.5762(2) 0.38073(14) 0.0374(4) Uani 1 1 d . . . . .
C5 C 0.2698(3) 0.5324(2) 0.02341(14) 0.0408(4) Uani 1 1 d . . . . .
H5 H 0.287257 0.406349 0.012922 0.049 Uiso 1 1 calc R U . . .
C6 C 0.3398(3) 0.6182(2) 0.29140(13) 0.0398(4) Uani 1 1 d . . . . .
C7 C 0.2349(3) 0.6219(2) 0.11781(13) 0.0393(4) Uani 1 1 d . . . . .
C8 C 0.2109(3) 0.8994(2) 0.05570(14) 0.0410(4) Uani 1 1 d . . . . .
H8 H 0.189513 1.023713 0.066190 0.049 Uiso 1 1 calc R U . . .
C9 C 0.6511(3) 0.8368(2) 0.40003(14) 0.0409(4) Uani 1 1 d . . . . .
H9 H 0.784099 0.929183 0.407888 0.049 Uiso 1 1 calc R U . . .
C10 C 0.2012(3) 0.8019(2) 0.13489(14) 0.0420(4) Uani 1 1 d . . . . .
H10 H 0.172044 0.856929 0.200038 0.050 Uiso 1 1 calc R U . . .
C11 C 0.2787(3) 0.6324(3) -0.05553(14) 0.0418(4) Uani 1 1 d . . . . .
H11 H 0.303436 0.574478 -0.121222 0.050 Uiso 1 1 calc R U . . .
C12 C 0.5370(3) 0.7480(2) 0.30267(14) 0.0426(4) Uani 1 1 d . . . . .
H12 H 0.593546 0.775753 0.242817 0.051 Uiso 1 1 calc R U . . .
C13 C 0.2704(3) 0.9237(3) -0.12384(14) 0.0446(4) Uani 1 1 d . . . . .
H13 H 0.303247 0.863968 -0.186923 0.054 Uiso 1 1 calc R U . . .

loop_
_atom_site_aniso_label
_atom_site_aniso_U_11
_atom_site_aniso_U_22
_atom_site_aniso_U_33
_atom_site_aniso_U_23
_atom_site_aniso_U_13
_atom_site_aniso_U_12
O1 0.0540(8) 0.0525(8) 0.0557(8) 0.0225(6) 0.0142(6) 0.0190(6)
O2 0.0407(7) 0.0392(6) 0.0548(8) 0.0077(5) 0.0030(6) 0.0075(6)
O3 0.0515(8) 0.0491(7) 0.0412(7) 0.0119(6) 0.0079(6) 0.0124(6)
O4 0.0451(7) 0.0404(7) 0.0614(8) 0.0172(6) 0.0191(6) 0.0110(6)
O5 0.0495(7) 0.0410(6) 0.0392(7) 0.0121(5) 0.0047(6) 0.0053(5)
O6 0.0379(7) 0.0677(9) 0.0557(9) 0.0155(7) 0.0010(6) 0.0133(6)
N1 0.0382(8) 0.0400(8) 0.0451(9) 0.0069(7) 0.0082(7) 0.0094(6)
N2 0.0401(8) 0.0372(7) 0.0452(9) 0.0084(6) 0.0054(7) 0.0142(7)
C1 0.0358(9) 0.0347(8) 0.0404(9) 0.0085(7) 0.0041(7) 0.0119(7)
C2 0.0383(9) 0.0355(8) 0.0409(9) 0.0120(7) 0.0102(7) 0.0140(7)
C3 0.0337(9) 0.0421(9) 0.0387(9) 0.0088(7) 0.0042(7) 0.0073(7)
C4 0.0343(9) 0.0325(8) 0.0451(10) 0.0112(7) 0.0078(7) 0.0086(7)
C5 0.0364(9) 0.0383(9) 0.0457(10) 0.0074(7) 0.0055(7) 0.0110(7)
C6 0.0425(9) 0.0376(9) 0.0396(10) 0.0101(7) 0.0057(7) 0.0128(7)
C7 0.0351(9) 0.0402(9) 0.0387(9) 0.0111(7) 0.0046(7) 0.0055(7)
C8 0.0386(9) 0.0385(9) 0.0440(10) 0.0087(7) 0.0067(7) 0.0105(7)
C9 0.0372(9) 0.0381(9) 0.0477(11) 0.0136(8) 0.0075(8) 0.0103(7)
C10 0.0411(10) 0.0431(9) 0.0379(10) 0.0058(7) 0.0087(8) 0.0094(8)
C11 0.0378(9) 0.0455(9) 0.0379(9) 0.0054(7) 0.0074(7) 0.0093(8)
C12 0.0423(10) 0.0431(9) 0.0433(10) 0.0153(8) 0.0105(8) 0.0107(8)
C13 0.0411(10) 0.0483(10) 0.0409(10) 0.0103(8) 0.0058(8) 0.0097(8)

loop_
_atom_type_symbol
_atom_type_description
_atom_type_scat_dispersion_real
_atom_type_scat_dispersion_imag
_atom_type_scat_source
C C 0.0033 0.0016 'International Tables Vol C Tables 4.2.6.8 and 6.1.1.4'
H H 0.0000 0.0000 'International Tables Vol C Tables 4.2.6.8 and 6.1.1.4'
N N 0.0061 0.0033 'International Tables Vol C Tables 4.2.6.8 and 6.1.1.4'
O O 0.0106 0.0060 'International Tables Vol C Tables 4.2.6.8 and 6.1.1.4'

loop_
_geom_angle_atom_site_label_1
_geom_angle_atom_site_label_2
_geom_angle_atom_site_label_3
_geom_angle
_geom_angle_site_symmetry_1
_geom_angle_site_symmetry_3
C6 O5 C7 116.79(13) . .
O4 N1 C4 117.00(15) . .
O6 N1 O4 124.45(15) . .
O6 N1 C4 118.47(15) . .
O2 N2 C1 118.12(14) . .
O3 N2 O2 124.10(15) . .
O3 N2 C1 117.78(14) . .
C2 C1 N2 118.15(15) . .
C2 C1 C9 122.21(16) . .
C9 C1 N2 119.64(15) . .
C1 C2 H2 121.2 . .
C4 C2 C1 117.58(16) . .
C4 C2 H2 121.2 . .
C8 C3 C13 120.42(16) . .
C11 C3 C8 119.44(17) . .
C11 C3 C13 120.13(16) . .
C2 C4 N1 117.58(15) . .
C2 C4 C6 122.12(16) . .
C6 C4 N1 120.26(16) . .
C7 C5 H5 121.1 . .
C7 C5 C11 117.73(16) . .
C11 C5 H5 121.1 . .
O5 C6 C4 118.11(15) . .
O5 C6 C12 123.23(16) . .
C12 C6 C4 118.48(16) . .
C5 C7 O5 117.48(15) . .
C5 C7 C10 122.80(17) . .
C10 C7 O5 119.63(15) . .
C3 C8 H8 119.9 . .
C10 C8 C3 120.24(16) . .
C10 C8 H8 119.9 . .
C1 C9 H9 120.5 . .
C12 C9 C1 119.05(16) . .
C12 C9 H9 120.5 . .
C7 C10 H10 120.7 . .
C8 C10 C7 118.67(16) . .
C8 C10 H10 120.7 . .
C3 C11 H11 119.5 . .
C5 C11 C3 121.05(16) . .
C5 C11 H11 119.5 . .
C6 C12 H12 119.8 . .
C9 C12 C6 120.45(17) . .
C9 C12 H12 119.8 . .
O1 C13 C3 124.62(17) . .
O1 C13 H13 117.7 . .
C3 C13 H13 117.7 . .

loop_
_geom_bond_atom_site_label_1
_geom_bond_atom_site_label_2
_geom_bond_distance
_geom_bond_site_symmetry_2
O1 C13 1.210(2) .
O2 N2 1.2299(18) .
O3 N2 1.2292(19) .
O4 N1 1.2304(19) .
O5 C6 1.366(2) .
O5 C7 1.403(2) .
O6 N1 1.219(2) .
N1 C4 1.466(2) .
N2 C1 1.463(2) .
C1 C2 1.378(2) .
C1 C9 1.388(2) .
C2 H2 0.9500 .
C2 C4 1.373(2) .
C3 C8 1.398(2) .
C3 C11 1.390(2) .
C3 C13 1.472(2) .
C4 C6 1.398(2) .
C5 H5 0.9500 .
C5 C7 1.379(2) .
C5 C11 1.384(3) .
C6 C12 1.389(2) .
C7 C10 1.384(2) .
C8 H8 0.9500 .
C8 C10 1.375(2) .
C9 H9 0.9500 .
C9 C12 1.377(2) .
C10 H10 0.9500 .
C11 H11 0.9500 .
C12 H12 0.9500 .
C13 H13 0.9500 .
